data_4080676
loop_
_publ_author_name
'Esteruelas, Miguel A.'
'Larramona, Carmen'
'O\~nate, Enrique'

_publ_section_title
;
 Hydroosmiation of Allenes and Reductive Elimination of Olefin in
 Unsaturated Osmium(IV) Polyhydrides: Hydride versus Chloride
;
_journal_issue 9
_journal_name_full Organometallics
_journal_page_first 2567
_journal_paper_doi 10.1021/om400041m
_journal_volume 32
_journal_year 2013
_chemical_formula_sum 'C23 H53 Cl Os P2'
_chemical_formula_weight 617.24
_chemical_name_systematic
; 
 ? 
;
_space_group_IT_number 14
_symmetry_cell_setting monoclinic
_symmetry_space_group_name_Hall '-P 2ybc'
_symmetry_space_group_name_H-M 'P 1 21/c 1'
_atom_sites_solution_hydrogens geom
_atom_sites_solution_primary direct
_atom_sites_solution_secondary difmap
_audit_creation_method SHELXL-97
_cell_angle_alpha 90.00
_cell_angle_beta 96.8310(10)
_cell_angle_gamma 90.00
_cell_formula_units_Z 4
_cell_length_a 13.6944(12)
_cell_length_b 8.5307(8)
_cell_length_c 23.958(2)
_cell_measurement_reflns_used 9896
_cell_measurement_temperature 100(2)
_cell_measurement_theta_max 29
_cell_measurement_theta_min 2
_cell_volume 2779.0(4)
_computing_cell_refinement 'SAINT+ v. 7.56a (Bruker AXS, 2008)'
_computing_data_collection 'apex2 v. 7.0 (Bruker AXS, 2009)'
_computing_data_reduction 'SAINT+ v. 7.56a (Bruker AXS, 2008)'
_computing_molecular_graphics 'XP, SHELXTL v. 6.14 (Bruker, 2000)'
_computing_publication_material 'XCIF, SHELXTL v. 6.14 (Bruker, 2000)'
_computing_structure_refinement 'SHELXL-97 (Sheldrick, 1997)'
_computing_structure_solution 'SHELXS-97 (Sheldrick, 1990)'
_diffrn_ambient_temperature 100(2)
_diffrn_detector_area_resol_mean 8.26
_diffrn_measured_fraction_theta_full 1.000
_diffrn_measured_fraction_theta_max 0.932
_diffrn_measurement_device_type 'Bruker APEX 2 system'
_diffrn_measurement_method '\w rotations with narrow frames'
_diffrn_radiation_monochromator graphite
_diffrn_radiation_source 'fine-focus sealed tube'
_diffrn_radiation_type MoK\a
_diffrn_radiation_wavelength 0.71073
_diffrn_reflns_av_R_equivalents 0.0312
_diffrn_reflns_av_sigmaI/netI 0.0283
_diffrn_reflns_limit_h_max 18
_diffrn_reflns_limit_h_min -13
_diffrn_reflns_limit_k_max 11
_diffrn_reflns_limit_k_min -11
_diffrn_reflns_limit_l_max 33
_diffrn_reflns_limit_l_min -33
_diffrn_reflns_number 28434
_diffrn_reflns_theta_full 27.50
_diffrn_reflns_theta_max 29.40
_diffrn_reflns_theta_min 1.71
_diffrn_standards_decay_% 0
_exptl_absorpt_coefficient_mu 4.807
_exptl_absorpt_correction_T_max 0.862
_exptl_absorpt_correction_T_min 0.641
_exptl_absorpt_correction_type multi-scan
_exptl_absorpt_process_details
;
Absorption correction performed with SADABS program. This is based on the
method of Blessing: Blessing, R. H., Acta Crystallogr., Sect. A 1995, 51, 33.

SADABS: Area-Detector Absorption Correction. Bruker-AXS 
within SAINT+ package, v. 6.1 (2000).
;
_exptl_crystal_colour orange
_exptl_crystal_density_diffrn 1.475
_exptl_crystal_density_method 'not measured'
_exptl_crystal_description 'irregular block'
_exptl_crystal_F_000 1256
_exptl_crystal_size_max 0.19
_exptl_crystal_size_mid 0.14
_exptl_crystal_size_min 0.02
_refine_diff_density_max 1.905
_refine_diff_density_min -1.072
_refine_diff_density_rms 0.104
_refine_ls_extinction_method none
_refine_ls_goodness_of_fit_ref 0.994
_refine_ls_hydrogen_treatment mixed
_refine_ls_matrix_type full
_refine_ls_number_parameters 273
_refine_ls_number_reflns 7138
_refine_ls_number_restraints 2
_refine_ls_restrained_S_all 0.994
_refine_ls_R_factor_all 0.0289
_refine_ls_R_factor_gt 0.0211
_refine_ls_shift/su_max 0.004
_refine_ls_shift/su_mean 0.000
_refine_ls_structure_factor_coef Fsqd
_refine_ls_weighting_details 'calc w=1/[\s^2^(Fo^2^)+(0.0274P)^2^+1.2007P] where P=(Fo^2^+2Fc^2^)/3'
_refine_ls_weighting_scheme calc
_refine_ls_wR_factor_gt 0.0479
_refine_ls_wR_factor_ref 0.0507
_reflns_number_gt 6149
_reflns_number_total 7138
_reflns_threshold_expression >2sigma(I)
_cod_data_source_file om400041m_si_001.cif
_cod_data_source_block enriquen4
_cod_original_sg_symbol_H-M 'P 21/c'
_cod_database_code 4080676

loop_
_symmetry_equiv_pos_as_xyz
'x, y, z'
'-x, y+1/2, -z+1/2'
'-x, -y, -z'
'x, -y-1/2, z-1/2'

loop_
_atom_site_label
_atom_site_type_symbol
_atom_site_fract_x
_atom_site_fract_y
_atom_site_fract_z
_atom_site_U_iso_or_equiv
_atom_site_adp_type
_atom_site_occupancy
_atom_site_symmetry_multiplicity
_atom_site_calc_flag
_atom_site_refinement_flags
Os Os 0.729432(7) 0.352551(10) 0.867118(4) 0.01286(3) Uani 1 1 d D
H01 H 0.6519(15) 0.232(2) 0.8385(10) 0.015 Uiso 1 1 d D
H02 H 0.7734(19) 0.1843(17) 0.8570(11) 0.015 Uiso 1 1 d D
Cl Cl 0.59044(5) 0.53061(7) 0.86337(3) 0.02145(13) Uani 1 1 d .
P1 P 0.74730(5) 0.41361(7) 0.77243(3) 0.01443(12) Uani 1 1 d .
P2 P 0.68808(5) 0.24237(7) 0.95194(3) 0.01448(12) Uani 1 1 d .
C1 C 0.8692(2) 0.5183(3) 0.91023(11) 0.0205(5) Uani 1 1 d .
H1A H 0.909(2) 0.585(4) 0.8933(13) 0.025 Uiso 1 1 d .
H1B H 0.889(2) 0.533(3) 0.9495(13) 0.025 Uiso 1 1 d .
H1C H 0.801(2) 0.551(4) 0.9042(12) 0.025 Uiso 1 1 d .
C2 C 0.87420(19) 0.3477(3) 0.89292(10) 0.0177(5) Uani 1 1 d .
C3 C 0.95559(19) 0.2615(3) 0.89889(11) 0.0221(5) Uani 1 1 d .
C4 C 0.9573(2) 0.0911(3) 0.88218(13) 0.0294(6) Uani 1 1 d .
H4A H 0.8914 0.0592 0.8656 0.044 Uiso 1 1 calc R
H4B H 0.9775 0.0270 0.9155 0.044 Uiso 1 1 calc R
H4C H 1.0039 0.0764 0.8546 0.044 Uiso 1 1 calc R
C5 C 1.0537(2) 0.3250(4) 0.92373(14) 0.0351(7) Uani 1 1 d .
H5A H 1.0484 0.4382 0.9297 0.053 Uiso 1 1 calc R
H5B H 1.1027 0.3047 0.8979 0.053 Uiso 1 1 calc R
H5C H 1.0740 0.2733 0.9598 0.053 Uiso 1 1 calc R
C6 C 0.86744(19) 0.3494(3) 0.74926(11) 0.0200(5) Uani 1 1 d .
H6 H 0.8843 0.2485 0.7694 0.024 Uiso 1 1 calc R
C7 C 0.8684(2) 0.3130(4) 0.68678(11) 0.0263(6) Uani 1 1 d .
H7A H 0.8529 0.4084 0.6647 0.039 Uiso 1 1 calc R
H7B H 0.8192 0.2323 0.6752 0.039 Uiso 1 1 calc R
H7C H 0.9337 0.2750 0.6804 0.039 Uiso 1 1 calc R
C8 C 0.9516(2) 0.4619(4) 0.76898(11) 0.0272(6) Uani 1 1 d .
H8A H 1.0145 0.4131 0.7634 0.041 Uiso 1 1 calc R
H8B H 0.9506 0.4855 0.8089 0.041 Uiso 1 1 calc R
H8C H 0.9434 0.5592 0.7472 0.041 Uiso 1 1 calc R
C9 C 0.7243(2) 0.6212(3) 0.75075(11) 0.0205(5) Uani 1 1 d .
H9 H 0.6525 0.6377 0.7526 0.025 Uiso 1 1 calc R
C10 C 0.7755(2) 0.7411(3) 0.79184(11) 0.0265(6) Uani 1 1 d .
H10A H 0.8470 0.7300 0.7930 0.040 Uiso 1 1 calc R
H10B H 0.7564 0.7229 0.8294 0.040 Uiso 1 1 calc R
H10C H 0.7560 0.8471 0.7794 0.040 Uiso 1 1 calc R
C11 C 0.7398(2) 0.6635(3) 0.69010(12) 0.0287(6) Uani 1 1 d .
H11A H 0.7112 0.7668 0.6807 0.043 Uiso 1 1 calc R
H11B H 0.7076 0.5849 0.6643 0.043 Uiso 1 1 calc R
H11C H 0.8103 0.6656 0.6866 0.043 Uiso 1 1 calc R
C12 C 0.65565(19) 0.3084(3) 0.72237(11) 0.0194(5) Uani 1 1 d .
H12 H 0.6691 0.3373 0.6836 0.023 Uiso 1 1 calc R
C13 C 0.5489(2) 0.3560(3) 0.72780(13) 0.0284(6) Uani 1 1 d .
H13A H 0.5041 0.2970 0.7006 0.043 Uiso 1 1 calc R
H13B H 0.5407 0.4685 0.7204 0.043 Uiso 1 1 calc R
H13C H 0.5338 0.3330 0.7659 0.043 Uiso 1 1 calc R
C14 C 0.6658(2) 0.1297(3) 0.72757(12) 0.0251(6) Uani 1 1 d .
H14A H 0.6443 0.0954 0.7632 0.038 Uiso 1 1 calc R
H14B H 0.7347 0.0999 0.7266 0.038 Uiso 1 1 calc R
H14C H 0.6249 0.0795 0.6962 0.038 Uiso 1 1 calc R
C15 C 0.78937(19) 0.1400(3) 0.99663(11) 0.0190(5) Uani 1 1 d .
H15 H 0.8291 0.0868 0.9698 0.023 Uiso 1 1 calc R
C16 C 0.7603(2) 0.0101(3) 1.03591(12) 0.0263(6) Uani 1 1 d .
H16A H 0.8198 -0.0352 1.0566 0.039 Uiso 1 1 calc R
H16B H 0.7238 -0.0719 1.0136 0.039 Uiso 1 1 calc R
H16C H 0.7189 0.0544 1.0626 0.039 Uiso 1 1 calc R
C17 C 0.8600(2) 0.2537(3) 1.03020(11) 0.0257(6) Uani 1 1 d .
H17A H 0.8288 0.2964 1.0616 0.039 Uiso 1 1 calc R
H17B H 0.8763 0.3395 1.0057 0.039 Uiso 1 1 calc R
H17C H 0.9203 0.1980 1.0447 0.039 Uiso 1 1 calc R
C18 C 0.6251(2) 0.3766(3) 0.99735(11) 0.0201(5) Uani 1 1 d .
H18 H 0.5618 0.4049 0.9744 0.024 Uiso 1 1 calc R
C19 C 0.5951(2) 0.3058(4) 1.05152(12) 0.0314(7) Uani 1 1 d .
H19A H 0.6539 0.2888 1.0784 0.047 Uiso 1 1 calc R
H19B H 0.5619 0.2054 1.0430 0.047 Uiso 1 1 calc R
H19C H 0.5504 0.3777 1.0678 0.047 Uiso 1 1 calc R
C20 C 0.6786(2) 0.5327(3) 1.00970(12) 0.0260(6) Uani 1 1 d .
H20A H 0.6384 0.6012 1.0306 0.039 Uiso 1 1 calc R
H20B H 0.6894 0.5832 0.9742 0.039 Uiso 1 1 calc R
H20C H 0.7420 0.5136 1.0322 0.039 Uiso 1 1 calc R
C21 C 0.59710(19) 0.0811(3) 0.93783(11) 0.0212(5) Uani 1 1 d .
H21 H 0.5851 0.0363 0.9750 0.025 Uiso 1 1 calc R
C22 C 0.6377(2) -0.0512(3) 0.90389(11) 0.0244(6) Uani 1 1 d .
H22A H 0.5959 -0.1441 0.9048 0.037 Uiso 1 1 calc R
H22B H 0.7048 -0.0767 0.9203 0.037 Uiso 1 1 calc R
H22C H 0.6384 -0.0172 0.8649 0.037 Uiso 1 1 calc R
C23 C 0.4982(2) 0.1371(3) 0.90852(13) 0.0269(6) Uani 1 1 d .
H23A H 0.5088 0.1983 0.8751 0.040 Uiso 1 1 calc R
H23B H 0.4657 0.2027 0.9343 0.040 Uiso 1 1 calc R
H23C H 0.4567 0.0462 0.8972 0.040 Uiso 1 1 calc R

loop_
_atom_site_aniso_label
_atom_site_aniso_U_11
_atom_site_aniso_U_22
_atom_site_aniso_U_33
_atom_site_aniso_U_23
_atom_site_aniso_U_13
_atom_site_aniso_U_12
Os 0.01321(5) 0.01367(5) 0.01195(5) 0.00083(3) 0.00252(3) 0.00163(4)
Cl 0.0203(3) 0.0225(3) 0.0221(3) 0.0038(2) 0.0051(2) 0.0088(2)
P1 0.0165(3) 0.0142(3) 0.0128(3) 0.0014(2) 0.0025(2) 0.0006(2)
P2 0.0153(3) 0.0151(3) 0.0134(3) 0.0012(2) 0.0034(2) 0.0021(2)
C1 0.0223(14) 0.0215(13) 0.0178(13) -0.0024(10) 0.0027(11) -0.0042(11)
C2 0.0178(12) 0.0210(12) 0.0143(11) -0.0004(9) 0.0021(10) -0.0015(10)
C3 0.0183(13) 0.0283(14) 0.0198(13) -0.0017(10) 0.0028(10) 0.0020(11)
C4 0.0266(15) 0.0298(15) 0.0316(16) -0.0055(12) 0.0028(13) 0.0105(13)
C5 0.0194(14) 0.0456(19) 0.0391(18) -0.0082(14) -0.0014(13) 0.0026(13)
C6 0.0211(13) 0.0240(13) 0.0158(12) 0.0029(10) 0.0061(10) 0.0029(11)
C7 0.0275(15) 0.0336(15) 0.0191(13) -0.0021(11) 0.0080(11) 0.0024(12)
C8 0.0215(13) 0.0398(17) 0.0213(13) -0.0006(12) 0.0065(11) -0.0014(12)
C9 0.0255(14) 0.0164(12) 0.0196(13) 0.0038(9) 0.0025(11) 0.0030(10)
C10 0.0369(16) 0.0173(12) 0.0253(14) 0.0000(10) 0.0043(12) -0.0010(12)
C11 0.0413(17) 0.0229(14) 0.0219(14) 0.0078(10) 0.0035(13) 0.0005(13)
C12 0.0224(13) 0.0203(12) 0.0148(12) 0.0018(9) -0.0010(10) 0.0003(10)
C13 0.0227(14) 0.0303(15) 0.0299(15) -0.0013(12) -0.0067(12) -0.0007(12)
C14 0.0293(15) 0.0222(14) 0.0231(14) -0.0031(10) 0.0005(12) -0.0038(12)
C15 0.0193(12) 0.0200(12) 0.0175(12) 0.0016(9) 0.0015(10) 0.0052(11)
C16 0.0287(15) 0.0243(14) 0.0255(14) 0.0094(11) 0.0012(12) 0.0035(12)
C17 0.0250(14) 0.0303(15) 0.0207(13) 0.0028(11) -0.0020(11) 0.0005(12)
C18 0.0217(13) 0.0218(13) 0.0181(12) 0.0013(9) 0.0078(10) 0.0048(10)
C19 0.0383(17) 0.0348(16) 0.0245(14) 0.0026(12) 0.0183(13) 0.0073(14)
C20 0.0305(15) 0.0205(13) 0.0283(14) -0.0071(11) 0.0083(12) 0.0033(12)
C21 0.0207(13) 0.0186(12) 0.0246(13) 0.0026(10) 0.0046(11) -0.0035(11)
C22 0.0275(14) 0.0175(12) 0.0280(14) -0.0025(10) 0.0017(12) -0.0032(11)
C23 0.0190(13) 0.0295(15) 0.0323(15) 0.0004(12) 0.0037(12) -0.0041(12)

loop_
_atom_type_symbol
_atom_type_description
_atom_type_scat_dispersion_real
_atom_type_scat_dispersion_imag
_atom_type_scat_source
C C 0.0033 0.0016 'International Tables Vol C Tables 4.2.6.8 and 6.1.1.4'
H H 0.0000 0.0000 'International Tables Vol C Tables 4.2.6.8 and 6.1.1.4'
P P 0.1023 0.0942 'International Tables Vol C Tables 4.2.6.8 and 6.1.1.4'
Cl Cl 0.1484 0.1585 'International Tables Vol C Tables 4.2.6.8 and 6.1.1.4'
Os Os -1.2165 7.6030 'International Tables Vol C Tables 4.2.6.8 and 6.1.1.4'

loop_
_geom_angle_atom_site_label_1
_geom_angle_atom_site_label_2
_geom_angle_atom_site_label_3
_geom_angle
C2 Os P2 93.20(7)
C2 Os P1 95.10(7)
P2 Os P1 166.35(2)
C2 Os Cl 139.99(7)
P2 Os Cl 90.78(2)
P1 Os Cl 89.82(2)
C2 Os C1 37.33(9)
P2 Os C1 96.86(6)
P1 Os C1 96.31(7)
Cl Os C1 102.68(7)
C2 Os H01 135.2(10)
P2 Os H01 84.0(9)
P1 Os H01 82.4(9)
Cl Os H01 84.8(10)
C1 Os H01 172.5(10)
C2 Os H02 69.4(10)
P2 Os H02 84.6(10)
P1 Os H02 88.2(10)
Cl Os H02 150.5(10)
C1 Os H02 106.8(10)
H01 Os H02 65.8(14)
C2 Os H1C 59.3(9)
P2 Os H1C 96.0(8)
P1 Os H1C 97.5(8)
Cl Os H1C 80.6(9)
C1 Os H1C 22.1(8)
H01 Os H1C 165.4(13)
H02 Os H1C 128.8(13)
C12 P1 C9 101.57(12)
C12 P1 C6 102.48(12)
C9 P1 C6 108.64(12)
C12 P1 Os 111.88(8)
C9 P1 Os 116.30(9)
C6 P1 Os 114.37(8)
C21 P2 C18 102.39(12)
C21 P2 C15 101.21(12)
C18 P2 C15 108.49(12)
C21 P2 Os 111.16(9)
C18 P2 Os 115.62(8)
C15 P2 Os 116.17(9)
C2 C1 Os 53.27(13)
C2 C1 H1A 115.2(19)
Os C1 H1A 129.4(19)
C2 C1 H1B 112.1(18)
Os C1 H1B 126.4(18)
H1A C1 H1B 104(3)
C2 C1 H1C 108.3(18)
Os C1 H1C 55.2(18)
H1A C1 H1C 111(3)
H1B C1 H1C 105(2)
C3 C2 C1 124.5(2)
C3 C2 Os 146.1(2)
C1 C2 Os 89.40(16)
C2 C3 C5 122.8(3)
C2 C3 C4 122.9(2)
C5 C3 C4 114.2(2)
C3 C4 H4A 109.5
C3 C4 H4B 109.5
H4A C4 H4B 109.5
C3 C4 H4C 109.5
H4A C4 H4C 109.5
H4B C4 H4C 109.5
C3 C5 H5A 109.5
C3 C5 H5B 109.5
H5A C5 H5B 109.5
C3 C5 H5C 109.5
H5A C5 H5C 109.5
H5B C5 H5C 109.5
C8 C6 C7 109.6(2)
C8 C6 P1 112.29(18)
C7 C6 P1 117.23(19)
C8 C6 H6 105.6
C7 C6 H6 105.6
P1 C6 H6 105.6
C6 C7 H7A 109.5
C6 C7 H7B 109.5
H7A C7 H7B 109.5
C6 C7 H7C 109.5
H7A C7 H7C 109.5
H7B C7 H7C 109.5
C6 C8 H8A 109.5
C6 C8 H8B 109.5
H8A C8 H8B 109.5
C6 C8 H8C 109.5
H8A C8 H8C 109.5
H8B C8 H8C 109.5
C10 C9 C11 110.3(2)
C10 C9 P1 114.00(18)
C11 C9 P1 116.71(18)
C10 C9 H9 104.8
C11 C9 H9 104.8
P1 C9 H9 104.8
C9 C10 H10A 109.5
C9 C10 H10B 109.5
H10A C10 H10B 109.5
C9 C10 H10C 109.5
H10A C10 H10C 109.5
H10B C10 H10C 109.5
C9 C11 H11A 109.5
C9 C11 H11B 109.5
H11A C11 H11B 109.5
C9 C11 H11C 109.5
H11A C11 H11C 109.5
H11B C11 H11C 109.5
C14 C12 C13 109.5(2)
C14 C12 P1 112.29(18)
C13 C12 P1 113.15(18)
C14 C12 H12 107.2
C13 C12 H12 107.2
P1 C12 H12 107.2
C12 C13 H13A 109.5
C12 C13 H13B 109.5
H13A C13 H13B 109.5
C12 C13 H13C 109.5
H13A C13 H13C 109.5
H13B C13 H13C 109.5
C12 C14 H14A 109.5
C12 C14 H14B 109.5
H14A C14 H14B 109.5
C12 C14 H14C 109.5
H14A C14 H14C 109.5
H14B C14 H14C 109.5
C17 C15 C16 109.2(2)
C17 C15 P2 112.69(18)
C16 C15 P2 117.41(19)
C17 C15 H15 105.5
C16 C15 H15 105.5
P2 C15 H15 105.5
C15 C16 H16A 109.5
C15 C16 H16B 109.5
H16A C16 H16B 109.5
C15 C16 H16C 109.5
H16A C16 H16C 109.5
H16B C16 H16C 109.5
C15 C17 H17A 109.5
C15 C17 H17B 109.5
H17A C17 H17B 109.5
C15 C17 H17C 109.5
H17A C17 H17C 109.5
H17B C17 H17C 109.5
C20 C18 C19 110.5(2)
C20 C18 P2 113.85(18)
C19 C18 P2 116.26(19)
C20 C18 H18 105.0
C19 C18 H18 105.0
P2 C18 H18 105.0
C18 C19 H19A 109.5
C18 C19 H19B 109.5
H19A C19 H19B 109.5
C18 C19 H19C 109.5
H19A C19 H19C 109.5
H19B C19 H19C 109.5
C18 C20 H20A 109.5
C18 C20 H20B 109.5
H20A C20 H20B 109.5
C18 C20 H20C 109.5
H20A C20 H20C 109.5
H20B C20 H20C 109.5
C23 C21 C22 110.1(2)
C23 C21 P2 113.02(18)
C22 C21 P2 111.30(18)
C23 C21 H21 107.4
C22 C21 H21 107.4
P2 C21 H21 107.4
C21 C22 H22A 109.5
C21 C22 H22B 109.5
H22A C22 H22B 109.5
C21 C22 H22C 109.5
H22A C22 H22C 109.5
H22B C22 H22C 109.5
C21 C23 H23A 109.5
C21 C23 H23B 109.5
H23A C23 H23B 109.5
C21 C23 H23C 109.5
H23A C23 H23C 109.5
H23B C23 H23C 109.5

loop_
_geom_bond_atom_site_label_1
_geom_bond_atom_site_label_2
_geom_bond_distance
Os C2 2.006(3)
Os P2 2.3680(6)
Os P1 2.3684(6)
Os Cl 2.4285(6)
Os C1 2.502(3)
Os H01 1.577(10)
Os H02 1.586(10)
Os H1C 2.11(3)
P1 C12 1.861(3)
P1 C9 1.862(3)
P1 C6 1.879(3)
P2 C21 1.860(3)
P2 C18 1.860(3)
P2 C15 1.865(3)
C1 C2 1.517(3)
C1 H1A 0.91(3)
C1 H1B 0.96(3)
C1 H1C 0.96(3)
C2 C3 1.328(4)
C3 C5 1.504(4)
C3 C4 1.509(4)
C4 H4A 0.9800
C4 H4B 0.9800
C4 H4C 0.9800
C5 H5A 0.9800
C5 H5B 0.9800
C5 H5C 0.9800
C6 C8 1.530(4)
C6 C7 1.530(4)
C6 H6 1.0000
C7 H7A 0.9800
C7 H7B 0.9800
C7 H7C 0.9800
C8 H8A 0.9800
C8 H8B 0.9800
C8 H8C 0.9800
C9 C10 1.530(4)
C9 C11 1.536(4)
C9 H9 1.0000
C10 H10A 0.9800
C10 H10B 0.9800
C10 H10C 0.9800
C11 H11A 0.9800
C11 H11B 0.9800
C11 H11C 0.9800
C12 C14 1.535(4)
C12 C13 1.538(4)
C12 H12 1.0000
C13 H13A 0.9800
C13 H13B 0.9800
C13 H13C 0.9800
C14 H14A 0.9800
C14 H14B 0.9800
C14 H14C 0.9800
C15 C17 1.529(4)
C15 C16 1.537(4)
C15 H15 1.0000
C16 H16A 0.9800
C16 H16B 0.9800
C16 H16C 0.9800
C17 H17A 0.9800
C17 H17B 0.9800
C17 H17C 0.9800
C18 C20 1.531(4)
C18 C19 1.531(4)
C18 H18 1.0000
C19 H19A 0.9800
C19 H19B 0.9800
C19 H19C 0.9800
C20 H20A 0.9800
C20 H20B 0.9800
C20 H20C 0.9800
C21 C23 1.526(4)
C21 C22 1.534(4)
C21 H21 1.0000
C22 H22A 0.9800
C22 H22B 0.9800
C22 H22C 0.9800
C23 H23A 0.9800
C23 H23B 0.9800
C23 H23C 0.9800
